data_7022772
loop_
_publ_author_name
'Farina, Paolo'
'Latter, Thomas'
'Levason, William'
'Reid, Gillian'

_publ_section_title
;
 Lead(II) tetrafluoroborate and hexafluorophosphate complexes with crown
 ethers, mixed O/S- and O/Se-donor macrocycles and unusual [BF(4)](-) and
 [PF(6)](-) coordination.
;
_journal_issue 13
_journal_name_full 'Dalton transactions (Cambridge, England : 2003)'
_journal_page_first 4714
_journal_page_last 4724
_journal_paper_doi 10.1039/c3dt32999b
_journal_volume 42
_journal_year 2013
_chemical_formula_moiety 'C12 H27.2 O7.6 Pb 2+ , 2(F6 P 1-), 0.6(H2 O)'
_chemical_formula_structural '((C12 H24 O6) (H2 O)1.6 Pb) (F6 P)2 (H2 O)0.6'
_chemical_formula_sum 'C12 H28.4 F12 O8.2 P2 Pb'
_chemical_formula_weight 801.08
_chemical_name_systematic
;
bisaqua-1,4,7,10,13,16-hexaoxacyclooctadecane-lead(II)
bis(hexafluorophosphate) hydrate
;
_space_group_IT_number 11
_space_group_name_Hall '-P 2yb'
_symmetry_cell_setting monoclinic
_symmetry_space_group_name_Hall '-P 2yb'
_symmetry_space_group_name_H-M 'P 1 21/m 1'
_atom_sites_solution_hydrogens geom
_atom_sites_solution_primary direct
_atom_sites_solution_secondary difmap
_audit_creation_date 2012-11-26
_audit_creation_method 'SHELXL-97 + hand edit'
_cell_angle_alpha 90.00
_cell_angle_beta 91.453(6)
_cell_angle_gamma 90.00
_cell_formula_units_Z 2
_cell_length_a 8.754(3)
_cell_length_b 15.230(4)
_cell_length_c 9.254(3)
_cell_measurement_reflns_used 5148
_cell_measurement_temperature 100(2)
_cell_measurement_theta_max 27.5
_cell_measurement_theta_min 3.2
_cell_volume 1233.4(7)
_computing_cell_refinement 'CrystalClear-SM Expert 2.0 r7 (Rigaku, 2011)'
_computing_data_collection 'CrystalClear-SM Expert 2.0 r7 (Rigaku, 2011)'
_computing_data_reduction 'CrystalClear-SM Expert 2.0 r7 (Rigaku, 2011)'
_computing_structure_refinement 'SHELXL-97 (Sheldrick, 2008)'
_computing_structure_solution 'SHELXS-97 (Sheldrick, 1997)'
_diffrn_ambient_temperature 100(2)
_diffrn_detector 'CCD plate'
_diffrn_detector_type 'Rigaku HG Saturn724+ (2x2 bin mode)'
_diffrn_measured_fraction_theta_full 0.993
_diffrn_measured_fraction_theta_max 0.993
_diffrn_measurement_device 'Four-circle \k diffractometer'
_diffrn_measurement_device_type 'Rigaku AFC12 '
_diffrn_measurement_method 'Profile data from \w-scans'
_diffrn_radiation_collimation 'Confocal mirrors, VHF VariMax '
_diffrn_radiation_type MoK\a
_diffrn_radiation_wavelength 0.71073
_diffrn_reflns_av_R_equivalents 0.0303
_diffrn_reflns_av_sigmaI/netI 0.0414
_diffrn_reflns_limit_h_max 8
_diffrn_reflns_limit_h_min -11
_diffrn_reflns_limit_k_max 19
_diffrn_reflns_limit_k_min -18
_diffrn_reflns_limit_l_max 12
_diffrn_reflns_limit_l_min -9
_diffrn_reflns_number 5846
_diffrn_reflns_theta_full 27.47
_diffrn_reflns_theta_max 27.47
_diffrn_reflns_theta_min 3.16
_diffrn_source 'Rotating anode X-ray tube'
_diffrn_source_type 'Rigaku FR-E+ Superbright'
_diffrn_standards_number 0
_exptl_absorpt_coefficient_mu 7.096
_exptl_absorpt_correction_T_max 1.000
_exptl_absorpt_correction_T_min 0.743
_exptl_absorpt_correction_type multi-scan
_exptl_absorpt_process_details
;Jacobson, R.A. (1998). REQAB. Private communication to the
Rigaku Corporation, Tokyo, Japan.
;
_exptl_crystal_colour colourless
_exptl_crystal_density_diffrn 2.157
_exptl_crystal_density_method 'not measured'
_exptl_crystal_description block
_exptl_crystal_F_000 772
_exptl_crystal_size_max 0.05
_exptl_crystal_size_mid 0.04
_exptl_crystal_size_min 0.03
_refine_diff_density_max 5.488
_refine_diff_density_min -3.293
_refine_diff_density_rms 0.205
_refine_ls_extinction_method none
_refine_ls_goodness_of_fit_ref 1.108
_refine_ls_hydrogen_treatment constr
_refine_ls_matrix_type full
_refine_ls_number_parameters 178
_refine_ls_number_reflns 2908
_refine_ls_number_restraints 2
_refine_ls_restrained_S_all 1.109
_refine_ls_R_factor_all 0.0756
_refine_ls_R_factor_gt 0.0627
_refine_ls_shift/su_max 0.002
_refine_ls_shift/su_mean 0.000
_refine_ls_structure_factor_coef Fsqd
_refine_ls_weighting_details 'w=1/[\s^2^(Fo^2^)+(0.0392P)^2^+17.4072P] where P=(Fo^2^+2Fc^2^)/3'
_refine_ls_weighting_scheme calc
_refine_ls_wR_factor_gt 0.1411
_refine_ls_wR_factor_ref 0.1500
_reflns_number_gt 2472
_reflns_number_total 2908
_reflns_threshold_expression I>2\s(I)
_cod_data_source_file c3dt32999b.txt
_cod_data_source_block 12paf125ra
_cod_original_sg_symbol_H-M 'P 21/m'
_cod_original_formula_sum 'C12 H28.40 F12 O8.20 P2 Pb'
_cod_database_code 7022772

loop_
_symmetry_equiv_pos_as_xyz
'x, y, z'
'-x, y+1/2, -z'
'-x, -y, -z'
'x, -y-1/2, z'

loop_
_atom_site_label
_atom_site_type_symbol
_atom_site_fract_x
_atom_site_fract_y
_atom_site_fract_z
_atom_site_U_iso_or_equiv
_atom_site_adp_type
_atom_site_occupancy
_atom_site_symmetry_multiplicity
_atom_site_calc_flag
_atom_site_refinement_flags
Pb1 Pb 0.14071(6) 0.2500 0.34871(7) 0.0472(2) Uani 1 2 d S
O1 O 0.3116(11) 0.2500 0.5963(11) 0.048(2) Uani 1 2 d S
O2 O 0.2187(8) 0.0946(4) 0.4793(8) 0.0485(16) Uani 1 1 d .
O3 O 0.0639(9) 0.0947(5) 0.2184(8) 0.0573(19) Uani 1 1 d .
O4 O -0.0772(16) 0.2500 0.1319(12) 0.071(3) Uani 1 2 d S
O5 O 0.428(2) 0.2500 0.312(2) 0.125(9) Uani 0.80 2 d SP
O6 O 0.256(4) 0.2500 0.096(4) 0.24(2) Uani 0.80 2 d SP
O7 O 0.530(3) 0.2500 0.025(3) 0.100(8) Uani 0.60 2 d SP
C1 C 0.3112(15) 0.1721(7) 0.6827(13) 0.062(3) Uani 1 1 d .
H1A H 0.2110 0.1647 0.7283 0.074 Uiso 1 1 calc R
H1B H 0.3915 0.1756 0.7598 0.074 Uiso 1 1 calc R
C2 C 0.3417(13) 0.0972(7) 0.5837(14) 0.062(3) Uani 1 1 d .
H2A H 0.4401 0.1059 0.5352 0.074 Uiso 1 1 calc R
H2B H 0.3469 0.0414 0.6386 0.074 Uiso 1 1 calc R
C3 C 0.2342(15) 0.0233(6) 0.3836(15) 0.069(3) Uani 1 1 d .
H3A H 0.2562 -0.0312 0.4384 0.082 Uiso 1 1 calc R
H3B H 0.3196 0.0342 0.3178 0.082 Uiso 1 1 calc R
C4 C 0.0905(15) 0.0143(7) 0.3002(14) 0.064(3) Uani 1 1 d .
H4A H 0.0966 -0.0364 0.2335 0.077 Uiso 1 1 calc R
H4B H 0.0051 0.0039 0.3663 0.077 Uiso 1 1 calc R
C5 C -0.0791(18) 0.0946(10) 0.1442(15) 0.083(4) Uani 1 1 d .
H5A H -0.1626 0.0977 0.2142 0.100 Uiso 1 1 calc R
H5B H -0.0914 0.0398 0.0875 0.100 Uiso 1 1 calc R
C6 C -0.086(2) 0.1723(11) 0.0455(15) 0.097(5) Uani 1 1 d .
H6A H -0.0002 0.1706 -0.0219 0.116 Uiso 1 1 calc R
H6B H -0.1831 0.1717 -0.0121 0.116 Uiso 1 1 calc R
P1 P -0.2026(4) 0.2500 0.5860(4) 0.0350(7) Uani 1 2 d SD
F1 F -0.0666(17) 0.2500 0.6797(19) 0.259(17) Uani 1 2 d SD
F2 F -0.1228(14) 0.1803(5) 0.4895(13) 0.143(5) Uani 1 1 d .
F3 F -0.2811(14) 0.1816(5) 0.6772(15) 0.162(6) Uani 1 1 d .
F4 F -0.330(2) 0.2500 0.481(3) 0.33(2) Uani 1 2 d SD
P2 P 0.5000 0.0000 1.0000 0.0567(10) Uani 1 2 d S
F5 F 0.3435(8) 0.0530(5) 0.9830(8) 0.079(2) Uani 1 1 d .
F6 F 0.5831(8) 0.0728(5) 0.9077(7) 0.0724(19) Uani 1 1 d .
F7 F 0.5421(9) 0.0536(5) 1.1456(7) 0.076(2) Uani 1 1 d .

loop_
_atom_site_aniso_label
_atom_site_aniso_U_11
_atom_site_aniso_U_22
_atom_site_aniso_U_33
_atom_site_aniso_U_23
_atom_site_aniso_U_13
_atom_site_aniso_U_12
Pb1 0.0460(3) 0.0277(3) 0.0675(4) 0.000 -0.0062(2) 0.000
O1 0.044(5) 0.036(5) 0.063(6) 0.000 -0.003(4) 0.000
O2 0.048(4) 0.025(3) 0.072(5) 0.002(3) 0.005(3) 0.003(3)
O3 0.070(5) 0.036(4) 0.066(5) -0.014(3) 0.013(4) -0.007(3)
O4 0.094(9) 0.073(8) 0.044(6) 0.000 -0.014(6) 0.000
O5 0.068(11) 0.23(3) 0.077(12) 0.000 0.020(9) 0.000
O6 0.14(2) 0.34(5) 0.24(4) 0.000 0.15(3) 0.000
O7 0.092(18) 0.065(14) 0.14(2) 0.000 0.024(16) 0.000
C1 0.071(7) 0.049(6) 0.065(7) 0.015(5) -0.020(6) 0.002(5)
C2 0.054(6) 0.039(5) 0.092(9) 0.016(6) -0.006(6) 0.009(5)
C3 0.080(8) 0.022(4) 0.105(10) 0.003(5) 0.013(7) 0.010(5)
C4 0.089(9) 0.030(5) 0.074(8) -0.015(5) 0.008(6) -0.007(5)
C5 0.097(10) 0.077(9) 0.074(9) -0.022(7) -0.026(8) -0.014(8)
C6 0.139(14) 0.095(11) 0.054(7) -0.020(8) -0.035(8) -0.008(11)
P1 0.0343(15) 0.0279(14) 0.0428(17) 0.000 0.0025(13) 0.000
F1 0.073(10) 0.58(6) 0.118(14) 0.000 -0.045(10) 0.000
F2 0.191(11) 0.043(4) 0.202(11) -0.021(6) 0.134(10) -0.015(6)
F3 0.203(11) 0.037(4) 0.255(14) 0.010(6) 0.179(11) -0.001(5)
F4 0.111(16) 0.70(8) 0.17(2) 0.000 -0.067(15) 0.000
P2 0.066(2) 0.067(3) 0.0375(19) 0.0072(18) -0.0003(17) -0.015(2)
F5 0.072(5) 0.086(5) 0.078(5) 0.008(4) 0.000(4) -0.001(4)
F6 0.085(5) 0.075(5) 0.058(4) 0.012(3) 0.009(3) -0.021(4)
F7 0.085(5) 0.091(5) 0.054(4) -0.003(4) 0.000(3) -0.021(4)

loop_
_atom_type_symbol
_atom_type_description
_atom_type_scat_dispersion_real
_atom_type_scat_dispersion_imag
_atom_type_scat_source
C C 0.0033 0.0016 'International Tables Vol C Tables 4.2.6.8 and 6.1.1.4'
H H 0.0000 0.0000 'International Tables Vol C Tables 4.2.6.8 and 6.1.1.4'
O O 0.0106 0.0060 'International Tables Vol C Tables 4.2.6.8 and 6.1.1.4'
F F 0.0171 0.0103 'International Tables Vol C Tables 4.2.6.8 and 6.1.1.4'
P P 0.1023 0.0942 'International Tables Vol C Tables 4.2.6.8 and 6.1.1.4'
Pb Pb -3.3944 10.1111 'International Tables Vol C Tables 4.2.6.8 and 6.1.1.4'

loop_
_geom_angle_atom_site_label_1
_geom_angle_atom_site_label_2
_geom_angle_atom_site_label_3
_geom_angle
_geom_angle_site_symmetry_1
_geom_angle_site_symmetry_3
O5 Pb1 O6 57.8(10) . .
O5 Pb1 O1 65.5(5) . .
O6 Pb1 O1 123.4(9) . .
O5 Pb1 O3 100.0(3) . .
O6 Pb1 O3 72.3(4) . .
O1 Pb1 O3 119.92(17) . .
O5 Pb1 O3 100.0(3) . 4_565
O6 Pb1 O3 72.3(4) . 4_565
O1 Pb1 O3 119.92(18) . 4_565
O3 Pb1 O3 120.0(3) . 4_565
O5 Pb1 O4 125.1(5) . .
O6 Pb1 O4 67.3(9) . .
O1 Pb1 O4 169.3(3) . .
O3 Pb1 O4 61.08(18) . .
O3 Pb1 O4 61.08(18) 4_565 .
O5 Pb1 O2 79.8(3) . 4_565
O6 Pb1 O2 107.6(4) . 4_565
O1 Pb1 O2 59.96(15) . 4_565
O3 Pb1 O2 179.8(2) . 4_565
O3 Pb1 O2 60.1(2) 4_565 4_565
O4 Pb1 O2 119.07(15) . 4_565
O5 Pb1 O2 79.8(3) . .
O6 Pb1 O2 107.6(4) . .
O1 Pb1 O2 59.96(15) . .
O3 Pb1 O2 60.1(2) . .
O3 Pb1 O2 179.8(2) 4_565 .
O4 Pb1 O2 119.07(15) . .
O2 Pb1 O2 119.8(3) 4_565 .
C1 O1 C1 112.0(12) 4_565 .
C1 O1 Pb1 117.7(6) 4_565 .
C1 O1 Pb1 117.7(6) . .
C3 O2 C2 111.3(8) . .
C3 O2 Pb1 114.5(6) . .
C2 O2 Pb1 116.7(5) . .
C5 O3 C4 112.3(10) . .
C5 O3 Pb1 114.9(7) . .
C4 O3 Pb1 117.7(6) . .
C6 O4 C6 111.8(14) . 4_565
C6 O4 Pb1 116.0(8) . .
C6 O4 Pb1 116.0(8) 4_565 .
O1 C1 C2 106.7(9) . .
O1 C1 H1A 110.4 . .
C2 C1 H1A 110.4 . .
O1 C1 H1B 110.4 . .
C2 C1 H1B 110.4 . .
H1A C1 H1B 108.6 . .
O2 C2 C1 107.0(8) . .
O2 C2 H2A 110.3 . .
C1 C2 H2A 110.3 . .
O2 C2 H2B 110.3 . .
C1 C2 H2B 110.3 . .
H2A C2 H2B 108.6 . .
O2 C3 C4 107.9(9) . .
O2 C3 H3A 110.1 . .
C4 C3 H3A 110.1 . .
O2 C3 H3B 110.1 . .
C4 C3 H3B 110.1 . .
H3A C3 H3B 108.4 . .
O3 C4 C3 108.5(9) . .
O3 C4 H4A 110.0 . .
C3 C4 H4A 110.0 . .
O3 C4 H4B 110.0 . .
C3 C4 H4B 110.0 . .
H4A C4 H4B 108.4 . .
O3 C5 C6 108.6(12) . .
O3 C5 H5A 110.0 . .
C6 C5 H5A 110.0 . .
O3 C5 H5B 110.0 . .
C6 C5 H5B 110.0 . .
H5A C5 H5B 108.4 . .
O4 C6 C5 108.2(10) . .
O4 C6 H6A 110.1 . .
C5 C6 H6A 110.1 . .
O4 C6 H6B 110.1 . .
C5 C6 H6B 110.1 . .
H6A C6 H6B 108.4 . .
F4 P1 F1 174.9(14) . .
F4 P1 F3 91.2(10) . 4_565
F1 P1 F3 92.5(9) . 4_565
F4 P1 F3 91.2(10) . .
F1 P1 F3 92.5(9) . .
F3 P1 F3 86.8(6) 4_565 .
F4 P1 F2 88.0(10) . .
F1 P1 F2 88.3(8) . .
F3 P1 F2 179.0(8) 4_565 .
F3 P1 F2 93.8(4) . .
F4 P1 F2 88.0(10) . 4_565
F1 P1 F2 88.3(8) . 4_565
F3 P1 F2 93.8(4) 4_565 4_565
F3 P1 F2 179.0(8) . 4_565
F2 P1 F2 85.5(6) . 4_565
F6 P2 F6 180.0(4) 3_657 .
F6 P2 F5 89.9(4) 3_657 3_657
F6 P2 F5 90.1(4) . 3_657
F6 P2 F5 90.1(4) 3_657 .
F6 P2 F5 89.9(4) . .
F5 P2 F5 180.000(2) 3_657 .
F6 P2 F7 90.1(4) 3_657 .
F6 P2 F7 89.9(4) . .
F5 P2 F7 89.8(4) 3_657 .
F5 P2 F7 90.2(4) . .
F6 P2 F7 89.9(4) 3_657 3_657
F6 P2 F7 90.1(4) . 3_657
F5 P2 F7 90.2(4) 3_657 3_657
F5 P2 F7 89.8(4) . 3_657
F7 P2 F7 180.000(1) . 3_657

loop_
_geom_bond_atom_site_label_1
_geom_bond_atom_site_label_2
_geom_bond_distance
_geom_bond_site_symmetry_2
Pb1 O5 2.545(19) .
Pb1 O6 2.57(3) .
Pb1 O1 2.704(10) .
Pb1 O3 2.731(7) .
Pb1 O3 2.731(7) 4_565
Pb1 O4 2.733(11) .
Pb1 O2 2.737(6) 4_565
Pb1 O2 2.737(6) .
O1 C1 1.430(12) 4_565
O1 C1 1.430(12) .
O2 C3 1.410(13) .
O2 C2 1.429(13) .
O3 C5 1.413(15) .
O3 C4 1.456(14) .
O4 C6 1.429(15) .
O4 C6 1.429(15) 4_565
C1 C2 1.492(17) .
C1 H1A 0.9900 .
C1 H1B 0.9900 .
C2 H2A 0.9900 .
C2 H2B 0.9900 .
C3 C4 1.466(18) .
C3 H3A 0.9900 .
C3 H3B 0.9900 .
C4 H4A 0.9900 .
C4 H4B 0.9900 .
C5 C6 1.50(2) .
C5 H5A 0.9900 .
C5 H5B 0.9900 .
C6 H6A 0.9900 .
C6 H6B 0.9900 .
P1 F4 1.462(14) .
P1 F1 1.455(12) .
P1 F3 1.516(8) 4_565
P1 F3 1.516(8) .
P1 F2 1.564(8) .
P1 F2 1.564(8) 4_565
P2 F6 1.587(6) 3_657
P2 F6 1.587(6) .
P2 F5 1.595(8) 3_657
P2 F5 1.595(8) .
P2 F7 1.611(7) .
P2 F7 1.611(7) 3_657

loop_
_geom_contact_atom_site_label_1
_geom_contact_atom_site_label_2
_geom_contact_distance
Pb1 F2 2.881(9)
O5 O7 2.825(34)
O6 O7 2.506(36)

loop_
_geom_torsion_atom_site_label_1
_geom_torsion_atom_site_label_2
_geom_torsion_atom_site_label_3
_geom_torsion_atom_site_label_4
_geom_torsion
_geom_torsion_site_symmetry_1
C1 O1 C1 C2 -169.4(7) 4_565
Pb1 O1 C1 C2 49.5(11) .
C3 O2 C2 C1 -177.7(9) .
Pb1 O2 C2 C1 48.2(11) .
O1 C1 C2 O2 -62.2(12) .
C2 O2 C3 C4 168.6(10) .
Pb1 O2 C3 C4 -56.3(11) .
C5 O3 C4 C3 -175.0(11) .
Pb1 O3 C4 C3 -38.1(12) .
O2 C3 C4 O3 61.1(12) .
C4 O3 C5 C6 -171.1(11) .
Pb1 O3 C5 C6 50.7(13) .
C6 O4 C6 C5 -178.9(10) 4_565
Pb1 O4 C6 C5 45.1(17) .
O3 C5 C6 O4 -63.0(17) .
